data_2002057
loop_
_publ_author_name
'Rheingold, A. L.'
'White, C. B.'
'Macklin, P. D.'
'Geoffroy, G. L.'

_publ_section_title
;
 Bis(triphenylphosphine)iminium
 tetra-\m~3~-carbonyl-undecacarbonylchloro-<i>octahedro</i>-hexarhodium
;
_journal_issue 1
_journal_name_full 'Acta Crystallographica Section C'
_journal_page_first 80
_journal_page_last 81
_journal_paper_doi 10.1107/S0108270192005018
_journal_volume 49
_journal_year 1993
_chemical_formula_moiety 'C36 H30 N1 P2,C15 Cl1 O15 Rh6'
_chemical_formula_sum 'C51 H30 Cl N O15 P2 Rh6'
_chemical_formula_weight 1611.63
_space_group_IT_number 14
_space_group_name_Hall '-P 2yn'
_space_group_name_H-M_alt 'P 1 21/n 1'
_symmetry_cell_setting monoclinic
_symmetry_space_group_name_H-M 'P 1 21/n 1'
_cell_angle_alpha 90
_cell_angle_beta 99.94(2)
_cell_angle_gamma 90
_cell_formula_units_Z 4
_cell_length_a 16.167(4)
_cell_length_b 10.186(2)
_cell_length_c 33.424(7)
_cell_volume 5422(2)
_diffrn_radiation_type Mo
_diffrn_radiation_wavelength 0.71073
_exptl_absorpt_coefficient_mu 1.90
_exptl_crystal_density_diffrn 1.976
_exptl_crystal_F_000 3120
_cod_data_source_file st0574.cif
_cod_data_source_block st0574_structure_1_of_1
_cod_original_sg_symbol_H-M 'P 21/n'
_cod_original_formula_sum 'C51 H30 Cl1 N1 O15 P2 Rh6'
_cod_database_code 2002057

loop_
_space_group_symop_id
_space_group_symop_operation_xyz
1 x,y,z
2 -x+1/2,y+1/2,-z+1/2
3 -x,-y,-z
4 x+1/2,-y+1/2,z+1/2

loop_
_atom_site_label
_atom_site_fract_x
_atom_site_fract_y
_atom_site_fract_z
_atom_site_U_iso_or_equiv
Rh(1) .79780(10) .41830(10) .15270(10) .0410(10)
Rh(2) .75060(10) .15640(10) .15200(10) .0450(10)
Rh(3) .63270(10) .35150(10) .15200(10) .0450(10)
Rh(4) .79820(10) .26560(10) .08460(10) .0400(10)
Rh(5) .68130(10) .46430(10) .08430(10) .0430(10)
Rh(6) .63320(10) .20330(10) .08260(10) .0450(10)
P(1) .21800(10) .2144(2) .18680(10) .0360(10)
P(2) .21120(10) .0764(2) .10710(10) .0390(10)
N(1) .2094(4) .1026(7) .1535(2) .037(3)
Cl(1) .9084(2) .3809(3) .05880(10) .0800(10)
O(1) .9433(4) .2114(7) .1543(2) .065(3)
C(1) .8749(5) .2416(9) .1414(2) .049(3)
O(2) .5672(4) .0641(7) .1538(2) .081(3)
C(2) .6127(5) .1400(9) .1425(3) .057(3)
O(3) .6857(4) .3193(6) .0023(2) .058(2)
C(3) .6987(5) .3200(8) .0376(2) .047(3)
O(4) .6732(4) .6514(6) .1572(2) .070(3)
C(4) .6854(5) .5474(8) .1457(3) .052(3)
O(5) .8562(4) .4475(8) .2438(2) .080(3)
C(5) .8335(5) .4366(9) .2105(2) .051(3)
O(6) .9246(4) .6143(7) .1347(2) .078(3)
C(6) .8770(5) .5406(9) .1403(3) .055(3)
O(7) .7939(5) .1296(8) .2431(2) .090(3)
C(7) .7764(6) .1390(9) .2089(3) .063(4)
O(8) .7948(5) -.1261(7) .1375(3) .108(4)
C(8) .7779(6) -.0213(9) .1424(3) .066(4)
O(9) .6421(4) .3520(8) .2429(2) .082(3)
C(9) .6377(5) .3546(9) .2084(3) .058(3)
O(10) .4601(5) .4381(10) .1353(2) .109(4)
C(10) .5135(6) .4085(10) .1402(3) .063(4)
O(11) .8332(5) .0226(7) .0401(2) .091(3)
C(11) .8230(5) .1126(8) .0579(3) .054(3)
O(12) .5138(5) .5723(8) .0430(2) .101(4)
C(12) .5748(6) .5302(10) .0585(3) .065(4)
O(13) .7767(5) .6889(7) .0537(2) .086(3)
C(13) .7418(7) .6028(11) .0640(3) .058(4)
O(14) .4549(4) .2563(8) .0400(2) .094(3)
C(14) .5206(7) .2341(11) .0568(3) .057(4)
O(15) .6342(5) -.0687(7) .0468(3) .106(4)
C(15) .6349(5) .0314(10) .0598(3) .060(4)
C(21) .3879(3) .1700(5) .20270(10) .045(3)
C(22) .4670 .1608 .2270 .055(3)
C(23) .4761 .1821 .2688 .061(4)
C(24) .4061 .2126 .2862 .054(3)
C(25) .3270 .2218 .2619 .044(3)
C(26) .3179 .2005 .2202 .033(3)
C(31) .2766(3) .4641(5) .1744(2) .046(3)
C(32) .2703 .5872 .1558 .061(4)
C(33) .1961 .6236 .1304 .060(4)
C(34) .1283 .5370 .1235 .054(3)
C(35) .1346 .4139 .1421 .045(3)
C(36) .2088 .3775 .1675 .035(3)
C(41) .1046(3) .0720(4) .2219(2) .047(3)
C(42) .0421 .0559 .2455 .060(4)
C(43) .0128 .1642 .2645 .058(4)
C(44) .0459 .2885 .2598 .064(4)
C(45) .1085 .3047 .2362 .047(3)
C(46) .1378 .1964 .2173 .036(3)
C(51) .1264(3) -.1064(6) .0539(2) .056(3)
C(52) .0594 -.1902 .0399 .066(4)
C(53) -.0085 -.1977 .0604 .070(4)
C(54) -.0094 -.1215 .0950 .065(4)
C(55) .0576 -.0377 .1090 .046(3)
C(56) .1255 -.0302 .0885 .041(3)
C(61) .1279(3) .2570(5) .0520(2) .052(3)
C(62) .1227 .3750 .0305 .059(4)
C(63) .1933 .4552 .0328 .054(3)
C(64) .2692 .4173 .0566 .054(3)
C(65) .2744 .2993 .0780 .049(3)
C(66) .2038 .2192 .0758 .036(3)
C(71) .3355(4) -.0043(6) .06400(10) .058(3)
C(72) .4064 -.0761 .0589 .069(4)
C(73) .4481 -.1528 .0907 .073(4)
C(74) .4188 -.1577 .1276 .066(4)
C(75) .3478 -.0860 .1326 .051(3)
C(76) .3062 -.0092 .1009 .041(3)
H(21) .3817 .1554 .1740 .080
H(22) .5152 .1398 .2150 .080
H(23) .5306 .1758 .2855 .080
H(24) .4124 .2272 .3150 .080
H(25) .2788 .2428 .2739 .080
H(31) .3277 .4390 .1919 .080
H(32) .3169 .6468 .1605 .080
H(33) .1917 .7083 .1176 .080
H(34) .0772 .5621 .1061 .080
H(35) .0880 .3543 .1374 .080
H(41) .1248 -.0025 .2089 .080
H(42) .0193 -.0297 .2488 .080
H(43) -.0303 .1531 .2897 .080
H(44) .0257 .3631 .2729 .080
H(45) .1313 .3903 .2330 .080
H(51) .1732 -.1013 .0397 .080
H(52) .0600 -.2427 .0161 .080
H(53) -.0546 -.2554 .0508 .080
H(54) -.0562 -.1267 .1092 .080
H(55) .0570 .0148 .1329 .080
H(61) .0793 .2019 .0505 .080
H(62) .0705 .4010 .0142 .080
H(63) .1897 .5364 .0180 .080
H(64) .3178 .4725 .0581 .080
H(65) .3266 .2733 .0944 .080
H(71) .3068 .0485 .0421 .080
H(72) .4266 -.0727 .0336 .080
H(73) .4969 -.2022 .0872 .080
H(74) .4474 -.2105 .1495 .080
H(75) .3276 -.0894 .1580 .080

loop_
_geom_angle_atom_site_label_1
_geom_angle_atom_site_label_2
_geom_angle_atom_site_label_3
_geom_angle
Rh(2) Rh(1) Rh(3) 59.80(10)
Rh(3) Rh(1) Rh(4) 89.70(10)
Rh(3) Rh(1) Rh(5) 60.60(10)
Rh(2) Rh(1) C(1) 52.5(2)
Rh(4) Rh(1) C(1) 48.2(2)
Rh(2) Rh(1) C(4) 110.4(2)
Rh(4) Rh(1) C(4) 111.4(2)
C(1) Rh(1) C(4) 156.8(3)
Rh(3) Rh(1) C(5) 98.8(2)
Rh(5) Rh(1) C(5) 149.7(2)
C(4) Rh(1) C(5) 98.4(3)
Rh(3) Rh(1) C(6) 149.0(3)
Rh(5) Rh(1) C(6) 95.6(2)
C(4) Rh(1) C(6) 99.2(3)
Rh(1) Rh(2) Rh(3) 59.70(10)
Rh(3) Rh(2) Rh(4) 90.00(10)
Rh(3) Rh(2) Rh(6) 60.10(10)
Rh(1) Rh(2) C(1) 52.0(2)
Rh(4) Rh(2) C(1) 48.3(2)
Rh(1) Rh(2) C(2) 110.1(2)
Rh(4) Rh(2) C(2) 109.4(2)
C(1) Rh(2) C(2) 155.0(3)
Rh(3) Rh(2) C(7) 95.8(3)
Rh(6) Rh(2) C(7) 149.4(3)
C(2) Rh(2) C(7) 100.4(4)
Rh(3) Rh(2) C(8) 150.1(3)
Rh(6) Rh(2) C(8) 99.6(3)
C(2) Rh(2) C(8) 99.3(4)
Rh(1) Rh(3) Rh(2) 60.50(10)
Rh(2) Rh(3) Rh(5) 90.30(10)
Rh(2) Rh(3) Rh(6) 60.30(10)
Rh(1) Rh(3) C(2) 111.3(2)
Rh(5) Rh(3) C(2) 110.1(2)
Rh(1) Rh(3) C(4) 51.9(2)
Rh(5) Rh(3) C(4) 51.3(2)
C(2) Rh(3) C(4) 158.3(3)
Rh(2) Rh(3) C(9) 95.9(3)
Rh(6) Rh(3) C(9) 147.8(3)
C(4) Rh(3) C(9) 97.6(4)
Rh(2) Rh(3) C(10) 149.2(3)
Rh(6) Rh(3) C(10) 97.8(3)
C(4) Rh(3) C(10) 95.4(4)
Rh(1) Rh(4) Rh(2) 60.60(10)
Rh(2) Rh(4) Rh(5) 90.70(10)
Rh(2) Rh(4) Rh(6) 60.90(10)
Rh(1) Rh(4) Cl(1) 97.30(10)
Rh(5) Rh(4) Cl(1) 100.80(10)
Rh(1) Rh(4) C(1) 53.3(2)
Rh(5) Rh(4) C(1) 112.7(2)
Cl(1) Rh(4) C(1) 91.3(2)
Rh(2) Rh(4) C(3) 115.5(2)
Rh(6) Rh(4) C(3) 55.2(2)
C(1) Rh(4) C(3) 163.1(3)
Rh(2) Rh(4) C(11) 99.6(3)
Rh(6) Rh(4) C(11) 94.8(3)
Rh(2) Rh(1) Rh(4) 59.40(10)
Rh(2) Rh(1) Rh(5) 90.50(10)
Rh(4) Rh(1) Rh(5) 60.50(10)
Rh(3) Rh(1) C(1) 111.4(2)
Rh(5) Rh(1) C(1) 108.5(2)
Rh(3) Rh(1) C(4) 51.0(2)
Rh(5) Rh(1) C(4) 51.6(2)
Rh(2) Rh(1) C(5) 97.8(3)
Rh(4) Rh(1) C(5) 147.0(3)
C(1) Rh(1) C(5) 99.5(3)
Rh(2) Rh(1) C(6) 145.2(3)
Rh(4) Rh(1) C(6) 95.4(3)
C(1) Rh(1) C(6) 94.3(3)
C(5) Rh(1) C(6) 93.4(4)
Rh(1) Rh(2) Rh(4) 60.00(10)
Rh(1) Rh(2) Rh(6) 89.30(10)
Rh(4) Rh(2) Rh(6) 59.40(10)
Rh(3) Rh(2) C(1) 110.8(2)
Rh(6) Rh(2) C(1) 107.5(2)
Rh(3) Rh(2) C(2) 51.1(2)
Rh(6) Rh(2) C(2) 50.4(2)
Rh(1) Rh(2) C(7) 94.0(3)
Rh(4) Rh(2) C(7) 145.5(3)
C(1) Rh(2) C(7) 98.4(4)
Rh(1) Rh(2) C(8) 147.6(3)
Rh(4) Rh(2) C(8) 98.0(3)
C(1) Rh(2) C(8) 95.7(4)
C(7) Rh(2) C(8) 93.7(4)
Rh(1) Rh(3) Rh(5) 59.50(10)
Rh(1) Rh(3) Rh(6) 89.90(10)
Rh(5) Rh(3) Rh(6) 59.90(10)
Rh(2) Rh(3) C(2) 51.4(2)
Rh(6) Rh(3) C(2) 50.5(2)
Rh(2) Rh(3) C(4) 112.1(2)
Rh(6) Rh(3) C(4) 110.9(2)
Rh(1) Rh(3) C(9) 96.6(2)
Rh(5) Rh(3) C(9) 147.8(3)
Rh(1) Rh(3) C(10) 146.7(3)
Rh(5) Rh(3) C(10) 96.8(3)
C(2) Rh(3) C(10) 98.3(4)
C(9) Rh(3) C(10) 93.8(4)
Rh(1) Rh(4) Rh(5) 59.50(10)
Rh(1) Rh(4) Rh(6) 90.50(10)
Rh(5) Rh(4) Rh(6) 60.40(10)
Rh(2) Rh(4) Cl(1) 145.10(10)
Rh(6) Rh(4) Cl(1) 151.90(10)
Rh(2) Rh(4) C(1) 54.1(2)
Rh(6) Rh(4) C(1) 114.7(2)
Rh(1) Rh(4) C(3) 110.7(2)
Rh(5) Rh(4) C(3) 51.3(2)
Cl(1) Rh(4) C(3) 96.9(2)
Rh(1) Rh(4) C(11) 153.3(2)
Rh(5) Rh(4) C(11) 144.0(2)
Cl(1) Rh(4) C(11) 90.2(3)
C(1) Rh(4) C(11) 101.1(3)
Rh(1) Rh(5) Rh(3) 59.90(10)
Rh(3) Rh(5) Rh(4) 89.00(10)
Rh(3) Rh(5) Rh(6) 60.00(10)
Rh(1) Rh(5) C(3) 108.9(2)
Rh(4) Rh(5) C(3) 48.9(2)
Rh(1) Rh(5) C(4) 52.0(2)
Rh(4) Rh(5) C(4) 111.4(2)
C(3) Rh(5) C(4) 158.2(3)
Rh(3) Rh(5) C(12) 98.8(3)
Rh(6) Rh(5) C(12) 95.8(3)
C(4) Rh(5) C(12) 99.5(4)
Rh(3) Rh(5) C(13) 146.3(3)
Rh(6) Rh(5) C(13) 149.8(3)
C(4) Rh(5) C(13) 96.3(4)
Rh(2) Rh(6) Rh(3) 59.60(10)
Rh(3) Rh(6) Rh(4) 89.80(10)
Rh(3) Rh(6) Rh(5) 60.10(10)
Rh(2) Rh(6) C(2) 51.1(2)
Rh(4) Rh(6) C(2) 110.4(2)
Rh(2) Rh(6) C(3) 108.0(2)
Rh(4) Rh(6) C(3) 48.8(2)
C(2) Rh(6) C(3) 155.2(3)
Rh(3) Rh(6) C(14) 98.6(3)
Rh(5) Rh(6) C(14) 95.4(3)
C(3) Rh(6) C(14) 97.5(4)
Rh(3) Rh(6) C(15) 146.7(3)
Rh(5) Rh(6) C(15) 149.8(3)
C(3) Rh(6) C(15) 99.9(3)
N(1) P(1) C(26) 109.8(3)
C(26) P(1) C(36) 107.9(2)
C(26) P(1) C(46) 107.4(2)
N(1) P(2) C(56) 107.5(3)
C(56) P(2) C(66) 108.8(2)
C(56) P(2) C(76) 106.9(3)
P(1) N(1) P(2) 143.1(5)
Rh(1) C(1) Rh(4) 78.5(3)
Rh(1) C(1) O(1) 132.1(7)
Rh(4) C(1) O(1) 138.2(7)
Rh(2) C(2) Rh(6) 78.5(3)
Rh(2) C(2) O(2) 132.7(7)
Rh(6) C(2) O(2) 133.9(7)
Rh(4) C(3) Rh(6) 76.0(3)
Rh(4) C(3) O(3) 137.1(7)
Rh(6) C(3) O(3) 129.3(6)
Rh(1) C(4) Rh(5) 76.3(3)
Rh(1) C(4) O(4) 133.7(6)
Rh(5) C(4) O(4) 132.9(7)
Rh(1) C(6) O(6) 177.0(8)
Rh(2) C(8) O(8) 178.6(9)
Rh(3) C(10) O(10) 177.3(11)
Rh(5) C(12) O(12) 177.7(9)
Rh(6) C(14) O(14) 176.6(10)
C(3) Rh(4) C(11) 93.6(3)
Rh(1) Rh(5) Rh(4) 60.10(10)
Rh(1) Rh(5) Rh(6) 90.10(10)
Rh(4) Rh(5) Rh(6) 59.10(10)
Rh(3) Rh(5) C(3) 113.1(2)
Rh(6) Rh(5) C(3) 54.1(2)
Rh(3) Rh(5) C(4) 50.8(2)
Rh(6) Rh(5) C(4) 110.4(2)
Rh(1) Rh(5) C(12) 150.8(3)
Rh(4) Rh(5) C(12) 145.2(3)
C(3) Rh(5) C(12) 97.5(4)
Rh(1) Rh(5) C(13) 95.8(3)
Rh(4) Rh(5) C(13) 98.7(3)
C(3) Rh(5) C(13) 96.2(4)
C(12) Rh(5) C(13) 93.3(4)
Rh(2) Rh(6) Rh(4) 59.70(10)
Rh(2) Rh(6) Rh(5) 90.00(10)
Rh(4) Rh(6) Rh(5) 60.40(10)
Rh(3) Rh(6) C(2) 51.0(2)
Rh(5) Rh(6) C(2) 110.7(2)
Rh(3) Rh(6) C(3) 109.4(2)
Rh(5) Rh(6) C(3) 50.2(2)
Rh(2) Rh(6) C(14) 150.6(3)
Rh(4) Rh(6) C(14) 145.8(3)
C(2) Rh(6) C(14) 100.4(4)
Rh(2) Rh(6) C(15) 96.9(2)
Rh(4) Rh(6) C(15) 98.1(3)
C(2) Rh(6) C(15) 96.3(4)
C(14) Rh(6) C(15) 92.8(4)
N(1) P(1) C(36) 115.2(3)
N(1) P(1) C(46) 110.1(3)
C(36) P(1) C(46) 106.2(2)
N(1) P(2) C(66) 115.3(3)
N(1) P(2) C(76) 110.8(3)
C(66) P(2) C(76) 107.3(3)
Rh(1) C(1) Rh(2) 75.5(3)
Rh(2) C(1) Rh(4) 77.6(2)
Rh(2) C(1) O(1) 130.9(7)
Rh(2) C(2) Rh(3) 77.6(3)
Rh(3) C(2) Rh(6) 78.5(3)
Rh(3) C(2) O(2) 133.2(7)
Rh(4) C(3) Rh(5) 79.8(3)
Rh(5) C(3) Rh(6) 75.7(3)
Rh(5) C(3) O(3) 134.6(6)
Rh(1) C(4) Rh(3) 77.0(3)
Rh(3) C(4) Rh(5) 78.0(3)
Rh(3) C(4) O(4) 135.2(7)
Rh(1) C5) O(5) 178.2(8)
Rh(2) C(7) O(7) 178.3(9)
Rh(3) C(9) O(9) 177.4(8)
Rh(4) C(11) O(11) 175.3(7)
Rh(5) C(13) O(13) 176.4(10)
Rh(6) C(15) O(15) 178.5(9)

loop_
_geom_bond_atom_site_label_1
_geom_bond_atom_site_label_2
_geom_bond_distance
Rh(1) Rh(2) 2.7740(10)
Rh(1) Rh(4) 2.7570(10)
Rh(1) C(1) 2.257(9)
Rh(1) C(5) 1.928(8)
Rh(2) Rh(3) 2.7530(10)
Rh(2) Rh(6) 2.7730(10)
Rh(2) C(2) 2.202(9)
Rh(2) C(8) 1.903(9)
Rh(3) Rh(6) 2.7680(10)
Rh(3) C(4) 2.195(9)
Rh(3) C(10) 1.986(9)
Rh(4) Rh(6) 2.7310(10)
Rh(4) C(1) 2.096(7)
Rh(4) C(11) 1.872(9)
Rh(5) C(3) 2.195(8)
Rh(5) C(12) 1.909(9)
Rh(6) C(2) 2.180(9)
Rh(6) C(14) 1.902(10)
P(1) N(1) 1.583(7)
P(1) C(36) 1.778(5)
P(2) N(1) 1.578(7)
P(2) C(66) 1.784(6)
O(1) C(1) 1.157(10)
O(3) C(3) 1.162(9)
O(5) C(5) 1.116(10)
O(7) C(7) 1.135(11)
O(9) C(9) 1.142(11)
O(11) C(11) 1.122(12)
O(13) C(13) 1.129(13)
O(15) C(15) 1.109(12)
Rh(1) Rh(3) 2.7510(10)
Rh(1) Rh(5) 2.7400(10)
Rh(1) C(4) 2.223(9)
Rh(1) C(6) 1.882(9)
Rh(2) Rh(4) 2.7400(10)
Rh(2) C(1) 2.273(8)
Rh(2) C(7) 1.881(9)
Rh(3) Rh(5) 2.7720(10)
Rh(3) C(2) 2.194(9)
Rh(3) C(9) 1.872(9)
Rh(4) Rh(5) 2.7680(10)
Rh(4) Cl(1) 2.413(3)
Rh(4) C(3) 2.118(7)
Rh(5) Rh(6) 2.7670(10)
Rh(5) C(4) 2.211(8)
Rh(5) C(13) 1.906(11)
Rh(6) C(3) 2.313(9)
Rh(6) C(15) 1.913(10)
P(1) C(26) 1.804(5)
P(1) C(46) 1.791(6)
P(2) C(56) 1.785(5)
P(2) C(76) 1.809(6)
O(2) C(2) 1.174(12)
O(4) C(4) 1.155(11)
O(6) C(6) 1.115(12)
O(8) C(8) 1.121(12)
O(10) C(10) 0.904(12)
O(12) C(12) 1.118(12)
O(14) C(14) 1.135(12)
